data_9012858
loop_
_publ_author_name
'Atabaeva, E. Y.'
'Ickevich, E. S.'
'Mashkov, S. A.'
'Popova, S. V.'
'Vereshchagin, L. F.'

_publ_section_title
;
 The polymorphism of bismuth telluride under high pressures and temperatures
;
_journal_name_full 'Fizika Tverdogo Tela'
_journal_page_first 62
_journal_page_last 65
_journal_volume 10
_journal_year 1968
_chemical_formula_sum 'Bi2 Te3'
_chemical_name_mineral Tellurobismuthite
_space_group_IT_number 160
_symmetry_space_group_name_Hall 'R 3 -2"'
_symmetry_space_group_name_H-M 'R 3 m :H'
_cell_angle_alpha 90
_cell_angle_beta 90
_cell_angle_gamma 120
_cell_length_a 4.417
_cell_length_b 4.417
_cell_length_c 29.84
_cell_formula_units_Z 3
_cell_volume 504.178
_database_code_amcsd 0012645
_exptl_crystal_density_diffrn 7.912
_cod_original_sg_symbol_H-M 'R 3 m'
_cod_database_code 9012858

loop_
_space_group_symop_operation_xyz
x,y,z
2/3+x,1/3+y,1/3+z
1/3+x,2/3+y,2/3+z
x,x-y,z
2/3+x,1/3+x-y,1/3+z
1/3+x,2/3+x-y,2/3+z
-y,-x,z
2/3-y,1/3-x,1/3+z
1/3-y,2/3-x,2/3+z
-x+y,y,z
2/3-x+y,1/3+y,1/3+z
1/3-x+y,2/3+y,2/3+z
-y,x-y,z
2/3-y,1/3+x-y,1/3+z
1/3-y,2/3+x-y,2/3+z
-x+y,-x,z
2/3-x+y,1/3-x,1/3+z
1/3-x+y,2/3-x,2/3+z

loop_
_atom_site_label
_atom_site_fract_x
_atom_site_fract_y
_atom_site_fract_z
Bi1 0.00000 0.00000 0.18800
Bi2 0.00000 0.00000 0.59800
Te1 0.00000 0.00000 0.38900
Te2 0.00000 0.00000 0.80000
Te3 0.00000 0.00000 0.00000

loop_
_cod_related_entry_id
_cod_related_entry_database
_cod_related_entry_code
1 AMCSD 0012645
